data_4307746
loop_
_publ_author_name
'Johannes Etzkorn'
'Martin Ade'
'Harald Hillebrecht'

_publ_contact_author_address
;
 Albert-Ludwigs-Universit\"at Freiburg
 Institut f\"ur Anorganische und Analytische Chemie
 Albertstr. 21
 D-79104 Freiburg
 Germany
;
_publ_contact_author_email harald.hillebrecht@ac.uni-freiburg.de
_publ_contact_author_fax +49-(0)761-203-6012
_publ_contact_author_name 'Prof. Dr. Harald Hillebrecht'
_publ_contact_author_phone +49-(0)761-203-6131
_publ_section_title
;
Ta3AlC2 and Ta4AlC3- Single-Crystal Investigations of Two New Ternary
Carbides of Tantalum Synthesized by the Molten Metal Technique
;
_journal_name_full 'Inorganic Chemistry'
_journal_page_first 1410
_journal_page_last 1418
_journal_paper_doi 10.1021/ic062231y
_journal_volume 46
_journal_year 2007
_chemical_formula_sum 'C3 Al Ta4'
_chemical_formula_weight 786.81
_chemical_name_systematic
; 
 ? 
;
_space_group_IT_number 194
_symmetry_cell_setting hexagonal
_symmetry_space_group_name_Hall '-P 6c 2c'
_symmetry_space_group_name_H-M 'P 63/m m c'
_atom_sites_solution_hydrogens geom
_atom_sites_solution_primary direct
_atom_sites_solution_secondary difmap
_audit_creation_method SHELXL-97
_cell_angle_alpha 90.00
_cell_angle_beta 90.00
_cell_angle_gamma 120.00
_cell_formula_units_Z 2
_cell_length_a 3.1123(5)
_cell_length_b 3.1123(5)
_cell_length_c 24.111(5)
_cell_measurement_reflns_used 25
_cell_measurement_temperature 293(2)
_cell_measurement_theta_max 28
_cell_measurement_theta_min 12
_cell_volume 202.26(6)
_computing_data_collection 'Software Siemens'
_computing_molecular_graphics 'Diamond Crystal Impact'
_computing_publication_material 'SHELXL-97 (Sheldrick, 1997)'
_computing_structure_refinement 'SHELXL-97 (Sheldrick, 1997)'
_computing_structure_solution 'SHELXS-97 (Sheldrick, 1990)'
_diffrn_ambient_temperature 293(2)
_diffrn_measured_fraction_theta_full 0.886
_diffrn_measured_fraction_theta_max 0.886
_diffrn_measurement_device_type 'Siemens P4'
_diffrn_measurement_method omega/2theta-scan
_diffrn_radiation_monochromator graphite
_diffrn_radiation_source 'fine-focus sealed tube'
_diffrn_radiation_type MoK\a
_diffrn_radiation_wavelength 0.71073
_diffrn_reflns_av_R_equivalents 0.1255
_diffrn_reflns_av_sigmaI/netI 0.0587
_diffrn_reflns_limit_h_max 4
_diffrn_reflns_limit_h_min -4
_diffrn_reflns_limit_k_max 4
_diffrn_reflns_limit_k_min -4
_diffrn_reflns_limit_l_max 38
_diffrn_reflns_limit_l_min -38
_diffrn_reflns_number 1130
_diffrn_reflns_theta_full 34.88
_diffrn_reflns_theta_max 34.88
_diffrn_reflns_theta_min 7.58
_diffrn_standards_decay_% 0
_diffrn_standards_interval_time '120 min'
_diffrn_standards_number 3
_exptl_absorpt_coefficient_mu 107.846
_exptl_absorpt_correction_T_max 0.0357
_exptl_absorpt_correction_T_min 0.0095
_exptl_absorpt_correction_type 'empirical, psi-scans'
_exptl_crystal_colour 'metallic lustrous'
_exptl_crystal_density_diffrn 12.919
_exptl_crystal_density_method 'not measured'
_exptl_crystal_description 'hexagonal platelet'
_exptl_crystal_F_000 646
_exptl_crystal_size_max 0.04
_exptl_crystal_size_min 0.005
_refine_diff_density_max 3.945
_refine_diff_density_min -3.849
_refine_diff_density_rms 0.789
_refine_ls_extinction_coef 0.0023(5)
_refine_ls_extinction_expression Fc^*^=kFc[1+0.001xFc^2^\l^3^/sin(2\q)]^-1/4^
_refine_ls_extinction_method SHELXL
_refine_ls_goodness_of_fit_ref 1.050
_refine_ls_hydrogen_treatment mixed
_refine_ls_matrix_type full
_refine_ls_number_parameters 15
_refine_ls_number_reflns 209
_refine_ls_number_restraints 0
_refine_ls_restrained_S_all 1.050
_refine_ls_R_factor_all 0.0491
_refine_ls_R_factor_gt 0.0341
_refine_ls_shift/su_max 0.000
_refine_ls_shift/su_mean 0.000
_refine_ls_structure_factor_coef Fsqd
_refine_ls_weighting_details 'calc w=1/[\s^2^(Fo^2^)+(0.0218P)^2^+2.3500P] where P=(Fo^2^+2Fc^2^)/3'
_refine_ls_weighting_scheme calc
_refine_ls_wR_factor_gt 0.0535
_refine_ls_wR_factor_ref 0.0578
_reflns_number_gt 166
_reflns_number_total 209
_reflns_threshold_expression >2sigma(I)
_cod_data_source_file ic062231yrom20061123_104722.cif
_cod_data_source_block ta4alc3
_cod_database_code 4307746

loop_
_symmetry_equiv_pos_as_xyz
'x, y, z'
'-y, x-y, z'
'-x+y, -x, z'
'-x, -y, z+1/2'
'y, -x+y, z+1/2'
'x-y, x, z+1/2'
'y, x, -z'
'x-y, -y, -z'
'-x, -x+y, -z'
'-y, -x, -z+1/2'
'-x+y, y, -z+1/2'
'x, x-y, -z+1/2'
'-x, -y, -z'
'y, -x+y, -z'
'x-y, x, -z'
'x, y, -z-1/2'
'-y, x-y, -z-1/2'
'-x+y, -x, -z-1/2'
'-y, -x, z'
'-x+y, y, z'
'x, x-y, z'
'y, x, z-1/2'
'x-y, -y, z-1/2'
'-x, -x+y, z-1/2'

loop_
_atom_site_label
_atom_site_type_symbol
_atom_site_fract_x
_atom_site_fract_y
_atom_site_fract_z
_atom_site_U_iso_or_equiv
_atom_site_adp_type
_atom_site_occupancy
_atom_site_symmetry_multiplicity
_atom_site_calc_flag
_atom_site_refinement_flags
_atom_site_disorder_assembly
_atom_site_disorder_group
Ta2 Ta 0.3333 0.6667 0.05480(3) 0.0070(2) Uani 1 6 d S . .
Ta1 Ta 0.0000 1.0000 0.15801(3) 0.0074(2) Uani 1 6 d S . .
Al Al 0.3333 0.6667 0.2500 0.0093(17) Uani 1 12 d S . .
C1 C -0.3333 1.3333 0.1079(8) 0.007(3) Uani 1 6 d S . .
C2 C 0.0000 1.0000 0.0000 0.012(6) Uani 1 12 d S . .

loop_
_atom_site_aniso_label
_atom_site_aniso_U_11
_atom_site_aniso_U_22
_atom_site_aniso_U_33
_atom_site_aniso_U_23
_atom_site_aniso_U_13
_atom_site_aniso_U_12
Ta2 0.0068(3) 0.0068(3) 0.0074(3) 0.000 0.000 0.00340(15)
Ta1 0.0073(3) 0.0073(3) 0.0075(3) 0.000 0.000 0.00367(16)
Al 0.010(3) 0.010(3) 0.008(3) 0.000 0.000 0.0050(14)
C1 0.007(5) 0.007(5) 0.008(6) 0.000 0.000 0.003(3)
C2 0.017(9) 0.017(9) 0.001(8) 0.000 0.000 0.008(5)

loop_
_atom_type_symbol
_atom_type_description
_atom_type_scat_dispersion_real
_atom_type_scat_dispersion_imag
_atom_type_scat_source
C C 0.0033 0.0016 'International Tables Vol C Tables 4.2.6.8 and 6.1.1.4'
Al Al 0.0645 0.0514 'International Tables Vol C Tables 4.2.6.8 and 6.1.1.4'
Ta Ta -0.7052 6.5227 'International Tables Vol C Tables 4.2.6.8 and 6.1.1.4'

loop_
_geom_angle_atom_site_label_1
_geom_angle_atom_site_label_2
_geom_angle_atom_site_label_3
_geom_angle
_geom_angle_site_symmetry_1
_geom_angle_site_symmetry_3
_geom_angle_publ_flag
C1 Ta2 C1 89.7(6) 1_655 1_545 ?
C1 Ta2 C1 89.7(6) 1_655 1_645 ?
C1 Ta2 C1 89.7(6) 1_545 1_645 ?
C1 Ta2 C2 179.1(4) 1_655 1_545 ?
C1 Ta2 C2 90.9(3) 1_545 1_545 ?
C1 Ta2 C2 90.9(3) 1_645 1_545 ?
C1 Ta2 C2 90.9(3) 1_655 . ?
C1 Ta2 C2 90.9(3) 1_545 . ?
C1 Ta2 C2 179.1(4) 1_645 . ?
C2 Ta2 C2 88.48(2) 1_545 . ?
C1 Ta2 C2 90.9(3) 1_655 1_655 ?
C1 Ta2 C2 179.1(4) 1_545 1_655 ?
C1 Ta2 C2 90.9(3) 1_645 1_655 ?
C2 Ta2 C2 88.48(2) 1_545 1_655 ?
C2 Ta2 C2 88.48(2) . 1_655 ?
C1 Ta2 Ta1 44.9(3) 1_655 1_655 ?
C1 Ta2 Ta1 90.4(4) 1_545 1_655 ?
C1 Ta2 Ta1 44.9(3) 1_645 1_655 ?
C2 Ta2 Ta1 135.735(12) 1_545 1_655 ?
C2 Ta2 Ta1 135.735(12) . 1_655 ?
C2 Ta2 Ta1 90.496(18) 1_655 1_655 ?
C1 Ta2 Ta1 44.9(3) 1_655 . ?
C1 Ta2 Ta1 44.9(3) 1_545 . ?
C1 Ta2 Ta1 90.4(4) 1_645 . ?
C2 Ta2 Ta1 135.735(12) 1_545 . ?
C2 Ta2 Ta1 90.496(18) . . ?
C2 Ta2 Ta1 135.735(12) 1_655 . ?
Ta1 Ta2 Ta1 60.93(3) 1_655 . ?
C1 Ta2 Ta1 90.4(4) 1_655 1_545 ?
C1 Ta2 Ta1 44.9(3) 1_545 1_545 ?
C1 Ta2 Ta1 44.9(3) 1_645 1_545 ?
C2 Ta2 Ta1 90.496(18) 1_545 1_545 ?
C2 Ta2 Ta1 135.735(12) . 1_545 ?
C2 Ta2 Ta1 135.735(12) 1_655 1_545 ?
Ta1 Ta2 Ta1 60.93(3) 1_655 1_545 ?
Ta1 Ta2 Ta1 60.93(3) . 1_545 ?
C1 Ta2 Ta2 45.1(3) 1_655 1_665 ?
C1 Ta2 Ta2 134.9(3) 1_545 1_665 ?
C1 Ta2 Ta2 90.0 1_645 1_665 ?
C2 Ta2 Ta2 134.242(12) 1_545 1_665 ?
C2 Ta2 Ta2 90.0 . 1_665 ?
C2 Ta2 Ta2 45.758(12) 1_655 1_665 ?
Ta1 Ta2 Ta2 59.536(13) 1_655 1_665 ?
Ta1 Ta2 Ta2 90.0 . 1_665 ?
Ta1 Ta2 Ta2 120.464(13) 1_545 1_665 ?
C1 Ta2 Ta2 134.9(3) 1_655 1_445 ?
C1 Ta2 Ta2 45.1(3) 1_545 1_445 ?
C1 Ta2 Ta2 90.0 1_645 1_445 ?
C2 Ta2 Ta2 45.758(12) 1_545 1_445 ?
C2 Ta2 Ta2 90.0 . 1_445 ?
C2 Ta2 Ta2 134.242(12) 1_655 1_445 ?
Ta1 Ta2 Ta2 120.464(13) 1_655 1_445 ?
Ta1 Ta2 Ta2 90.0 . 1_445 ?
Ta1 Ta2 Ta2 59.536(13) 1_545 1_445 ?
Ta2 Ta2 Ta2 180.0 1_665 1_445 ?
C1 Ta2 Ta2 90.0 1_655 1_655 ?
C1 Ta2 Ta2 134.9(3) 1_545 1_655 ?
C1 Ta2 Ta2 45.1(3) 1_645 1_655 ?
C2 Ta2 Ta2 90.0 1_545 1_655 ?
C2 Ta2 Ta2 134.242(12) . 1_655 ?
C2 Ta2 Ta2 45.758(12) 1_655 1_655 ?
Ta1 Ta2 Ta2 59.536(13) 1_655 1_655 ?
Ta1 Ta2 Ta2 120.464(13) . 1_655 ?
Ta1 Ta2 Ta2 90.0 1_545 1_655 ?
Ta2 Ta2 Ta2 60.0 1_665 1_655 ?
Ta2 Ta2 Ta2 120.0 1_445 1_655 ?
C1 Ta1 C1 91.9(6) 1_545 . ?
C1 Ta1 C1 91.9(6) 1_545 1_655 ?
C1 Ta1 C1 91.9(6) . 1_655 ?
C1 Ta1 Al 162.9(4) 1_545 1_565 ?
C1 Ta1 Al 99.9(3) . 1_565 ?
C1 Ta1 Al 99.9(3) 1_655 1_565 ?
C1 Ta1 Al 99.9(3) 1_545 . ?
C1 Ta1 Al 162.9(4) . . ?
C1 Ta1 Al 99.9(3) 1_655 . ?
Al Ta1 Al 66.07(2) 1_565 . ?
C1 Ta1 Al 99.9(3) 1_545 1_455 ?
C1 Ta1 Al 99.9(3) . 1_455 ?
C1 Ta1 Al 162.9(4) 1_655 1_455 ?
Al Ta1 Al 66.07(2) 1_565 1_455 ?
Al Ta1 Al 66.07(2) . 1_455 ?
C1 Ta1 Ta2 45.9(3) 1_545 1_455 ?
C1 Ta1 Ta2 45.9(3) . 1_455 ?
C1 Ta1 Ta2 91.9(4) 1_655 1_455 ?
Al Ta1 Ta2 144.508(7) 1_565 1_455 ?
Al Ta1 Ta2 144.508(7) . 1_455 ?
Al Ta1 Ta2 105.154(17) 1_455 1_455 ?
C1 Ta1 Ta2 45.9(3) 1_545 . ?
C1 Ta1 Ta2 91.9(4) . . ?
C1 Ta1 Ta2 45.9(3) 1_655 . ?
Al Ta1 Ta2 144.508(7) 1_565 . ?
Al Ta1 Ta2 105.154(17) . . ?
Al Ta1 Ta2 144.508(7) 1_455 . ?
Ta2 Ta1 Ta2 60.93(3) 1_455 . ?
C1 Ta1 Ta2 91.9(4) 1_545 1_565 ?
C1 Ta1 Ta2 45.9(3) . 1_565 ?
C1 Ta1 Ta2 45.9(3) 1_655 1_565 ?
Al Ta1 Ta2 105.154(17) 1_565 1_565 ?
Al Ta1 Ta2 144.508(7) . 1_565 ?
Al Ta1 Ta2 144.508(7) 1_455 1_565 ?
Ta2 Ta1 Ta2 60.93(3) 1_455 1_565 ?
Ta2 Ta1 Ta2 60.93(3) . 1_565 ?
C1 Ta1 Ta1 44.1(3) 1_545 1_445 ?
C1 Ta1 Ta1 90.000(1) . 1_445 ?
C1 Ta1 Ta1 135.9(3) 1_655 1_445 ?
Al Ta1 Ta1 123.035(10) 1_565 1_445 ?
Al Ta1 Ta1 90.0 . 1_445 ?
Al Ta1 Ta1 56.965(10) 1_455 1_445 ?
Ta2 Ta1 Ta1 59.536(13) 1_455 1_445 ?
Ta2 Ta1 Ta1 90.0 . 1_445 ?
Ta2 Ta1 Ta1 120.464(12) 1_565 1_445 ?
C1 Ta1 Ta1 135.9(3) 1_545 1_665 ?
C1 Ta1 Ta1 90.000(1) . 1_665 ?
C1 Ta1 Ta1 44.1(3) 1_655 1_665 ?
Al Ta1 Ta1 56.965(10) 1_565 1_665 ?
Al Ta1 Ta1 90.0 . 1_665 ?
Al Ta1 Ta1 123.035(10) 1_455 1_665 ?
Ta2 Ta1 Ta1 120.464(12) 1_455 1_665 ?
Ta2 Ta1 Ta1 90.0 . 1_665 ?
Ta2 Ta1 Ta1 59.536(13) 1_565 1_665 ?
Ta1 Ta1 Ta1 180.0 1_445 1_665 ?
C1 Ta1 Ta1 90.000(1) 1_545 1_655 ?
C1 Ta1 Ta1 135.9(3) . 1_655 ?
C1 Ta1 Ta1 44.1(3) 1_655 1_655 ?
Al Ta1 Ta1 90.0 1_565 1_655 ?
Al Ta1 Ta1 56.965(10) . 1_655 ?
Al Ta1 Ta1 123.035(10) 1_455 1_655 ?
Ta2 Ta1 Ta1 120.464(12) 1_455 1_655 ?
Ta2 Ta1 Ta1 59.536(13) . 1_655 ?
Ta2 Ta1 Ta1 90.0 1_565 1_655 ?
Ta1 Ta1 Ta1 120.0 1_445 1_655 ?
Ta1 Ta1 Ta1 60.0 1_665 1_655 ?
Ta1 Al Ta1 143.309(11) 16_656 1_545 ?
Ta1 Al Ta1 66.07(2) 16_656 16_556 ?
Ta1 Al Ta1 143.309(11) 1_545 16_556 ?
Ta1 Al Ta1 143.309(11) 16_656 . ?
Ta1 Al Ta1 66.07(2) 1_545 . ?
Ta1 Al Ta1 101.98(3) 16_556 . ?
Ta1 Al Ta1 66.07(2) 16_656 16_546 ?
Ta1 Al Ta1 101.98(3) 1_545 16_546 ?
Ta1 Al Ta1 66.07(2) 16_556 16_546 ?
Ta1 Al Ta1 143.309(11) . 16_546 ?
Ta1 Al Ta1 101.98(3) 16_656 1_655 ?
Ta1 Al Ta1 66.07(2) 1_545 1_655 ?
Ta1 Al Ta1 143.309(11) 16_556 1_655 ?
Ta1 Al Ta1 66.07(2) . 1_655 ?
Ta1 Al Ta1 143.309(11) 16_546 1_655 ?
Ta1 C1 Ta1 91.9(6) . 1_565 ?
Ta1 C1 Ta1 91.9(6) . 1_455 ?
Ta1 C1 Ta1 91.9(6) 1_565 1_455 ?
Ta1 C1 Ta2 89.19(3) . 1_455 ?
Ta1 C1 Ta2 178.5(8) 1_565 1_455 ?
Ta1 C1 Ta2 89.19(3) 1_455 1_455 ?
Ta1 C1 Ta2 89.19(3) . 1_565 ?
Ta1 C1 Ta2 89.19(3) 1_565 1_565 ?
Ta1 C1 Ta2 178.5(8) 1_455 1_565 ?
Ta2 C1 Ta2 89.7(6) 1_455 1_565 ?
Ta1 C1 Ta2 178.5(8) . 1_465 ?
Ta1 C1 Ta2 89.19(3) 1_565 1_465 ?
Ta1 C1 Ta2 89.19(3) 1_455 1_465 ?
Ta2 C1 Ta2 89.7(6) 1_455 1_465 ?
Ta2 C1 Ta2 89.7(6) 1_565 1_465 ?
Ta2 C2 Ta2 91.52(2) . 13_565 ?
Ta2 C2 Ta2 88.48(2) . 1_565 ?
Ta2 C2 Ta2 180.00(3) 13_565 1_565 ?
Ta2 C2 Ta2 180.00(3) . 13_575 ?
Ta2 C2 Ta2 88.48(2) 13_565 13_575 ?
Ta2 C2 Ta2 91.52(2) 1_565 13_575 ?
Ta2 C2 Ta2 91.52(2) . 13_675 ?
Ta2 C2 Ta2 88.48(2) 13_565 13_675 ?
Ta2 C2 Ta2 91.52(2) 1_565 13_675 ?
Ta2 C2 Ta2 88.48(2) 13_575 13_675 ?
Ta2 C2 Ta2 88.48(2) . 1_455 ?
Ta2 C2 Ta2 91.52(2) 13_565 1_455 ?
Ta2 C2 Ta2 88.48(2) 1_565 1_455 ?
Ta2 C2 Ta2 91.52(2) 13_575 1_455 ?
Ta2 C2 Ta2 180.00(3) 13_675 1_455 ?

loop_
_geom_bond_atom_site_label_1
_geom_bond_atom_site_label_2
_geom_bond_distance
_geom_bond_site_symmetry_2
_geom_bond_publ_flag
Ta2 C1 2.206(11) 1_655 ?
Ta2 C1 2.206(11) 1_545 ?
Ta2 C1 2.206(11) 1_645 ?
Ta2 C2 2.2304(5) 1_545 ?
Ta2 C2 2.2304(5) . ?
Ta2 C2 2.2304(5) 1_655 ?
Ta2 Ta1 3.0693(11) 1_655 ?
Ta2 Ta1 3.0693(11) . ?
Ta2 Ta1 3.0693(11) 1_545 ?
Ta2 Ta2 3.1123(5) 1_665 ?
Ta2 Ta2 3.1123(5) 1_445 ?
Ta2 Ta2 3.1123(5) 1_655 ?
Ta1 C1 2.166(11) 1_545 ?
Ta1 C1 2.166(11) . ?
Ta1 C1 2.166(11) 1_655 ?
Ta1 Al 2.8545(8) 1_565 ?
Ta1 Al 2.8545(8) . ?
Ta1 Al 2.8545(8) 1_455 ?
Ta1 Ta2 3.0693(11) 1_455 ?
Ta1 Ta2 3.0693(11) 1_565 ?
Ta1 Ta1 3.1123(5) 1_445 ?
Ta1 Ta1 3.1123(5) 1_665 ?
Ta1 Ta1 3.1123(5) 1_655 ?
Al Ta1 2.8545(8) 16_656 ?
Al Ta1 2.8545(8) 1_545 ?
Al Ta1 2.8545(8) 16_556 ?
Al Ta1 2.8545(8) 16_546 ?
Al Ta1 2.8545(8) 1_655 ?
C1 Ta1 2.166(11) 1_565 ?
C1 Ta1 2.166(11) 1_455 ?
C1 Ta2 2.206(11) 1_455 ?
C1 Ta2 2.206(11) 1_565 ?
C1 Ta2 2.206(11) 1_465 ?
C2 Ta2 2.2304(5) 13_565 ?
C2 Ta2 2.2304(5) 1_565 ?
C2 Ta2 2.2304(5) 13_575 ?
C2 Ta2 2.2304(5) 13_675 ?
C2 Ta2 2.2304(5) 1_455 ?
